data_4320708
loop_
_publ_author_name
'Jennifer J. Cowan'
'Alan J. Bailey'
'Robert A. Heintz'
'Bao T. Do'
'Kenneth I. Hardcastle'
'Craig L. Hill'
'Ira A. Weinstock'

_publ_section_title
;
 Formation, Isomerization, and Derivatization of Keggin Tungstoaluminates
;
_journal_name_full 'Inorganic Chemistry'
_journal_page_first 6666
_journal_page_last 6675
_journal_paper_doi 10.1021/ic0106120
_journal_volume 40
_journal_year 2001
_chemical_formula_sum 'Al H34 K6 Mn O56 W11'
_chemical_formula_weight 3269.14
_chemical_name_systematic
;
  ?
;
_space_group_IT_number 114
_symmetry_cell_setting tetragonal
_symmetry_space_group_name_Hall 'P -4 2n'
_symmetry_space_group_name_H-M 'P -4 21 c'
_atom_sites_solution_hydrogens geom
_atom_sites_solution_primary direct
_atom_sites_solution_secondary difmap
_audit_creation_method SHELXL-97
_cell_angle_alpha 90.00
_cell_angle_beta 90.00
_cell_angle_gamma 90.00
_cell_formula_units_Z 2
_cell_length_a 12.5335(4)
_cell_length_b 12.5335(4)
_cell_length_c 17.6353(9)
_cell_measurement_reflns_used 9999
_cell_measurement_temperature 100(2)
_cell_measurement_theta_max 32.375
_cell_measurement_theta_min 2.298
_cell_volume 2770.30(19)
_computing_cell_refinement 'Bruker SMART'
_computing_data_collection 'Bruker SMART'
_computing_data_reduction 'Bruker SAINTPlus'
_computing_molecular_graphics 'Bruker SHELXTL'
_computing_publication_material 'Bruker SHELXTL'
_computing_structure_refinement 'SHELXL-97 (Sheldrick, 1997)'
_computing_structure_solution 'SHELXS-97 (Sheldrick, 1990)'
_diffrn_ambient_temperature 100(2)
_diffrn_measured_fraction_theta_full 0.966
_diffrn_measured_fraction_theta_max 0.966
_diffrn_measurement_device_type 'CCD area detector'
_diffrn_measurement_method 'omega scans'
_diffrn_radiation_monochromator graphite
_diffrn_radiation_source 'fine-focus sealed tube'
_diffrn_radiation_type MoK\a
_diffrn_radiation_wavelength 0.71073
_diffrn_reflns_av_R_equivalents 0.1017
_diffrn_reflns_av_sigmaI/netI 0.0632
_diffrn_reflns_limit_h_max 16
_diffrn_reflns_limit_h_min -18
_diffrn_reflns_limit_k_max 18
_diffrn_reflns_limit_k_min -19
_diffrn_reflns_limit_l_max 18
_diffrn_reflns_limit_l_min -25
_diffrn_reflns_number 24416
_diffrn_reflns_theta_full 32.62
_diffrn_reflns_theta_max 32.62
_diffrn_reflns_theta_min 1.99
_diffrn_standards_decay_% 0.1
_exptl_absorpt_coefficient_mu 23.535
_exptl_absorpt_correction_T_max 1
_exptl_absorpt_correction_T_min 0.370071
_exptl_absorpt_correction_type empirical
_exptl_absorpt_process_details 'SADABS, in SHELXTL V5.1, Sheldrick'
_exptl_crystal_colour red
_exptl_crystal_density_diffrn 3.919
_exptl_crystal_density_method 'not measured'
_exptl_crystal_description block
_exptl_crystal_F_000 2896
_exptl_crystal_size_max 0.35
_exptl_crystal_size_mid 0.34
_exptl_crystal_size_min 0.19
_refine_diff_density_max 3.197
_refine_diff_density_min -5.197
_refine_diff_density_rms 0.594
_refine_ls_abs_structure_details 'Flack H D (1983), Acta Cryst. A39, 876-881'
_refine_ls_abs_structure_Flack 0.30(2)
_refine_ls_extinction_method none
_refine_ls_goodness_of_fit_ref 1.201
_refine_ls_hydrogen_treatment mixed
_refine_ls_matrix_type full
_refine_ls_number_parameters 108
_refine_ls_number_reflns 4804
_refine_ls_number_restraints 0
_refine_ls_restrained_S_all 1.201
_refine_ls_R_factor_all 0.0453
_refine_ls_R_factor_gt 0.0430
_refine_ls_shift/su_max 0.023
_refine_ls_shift/su_mean 0.002
_refine_ls_structure_factor_coef Fsqd
_refine_ls_weighting_details 'calc w=1/[\s^2^(Fo^2^)+(0.0600P)^2^+0.0000P] where P=(Fo^2^+2Fc^2^)/3'
_refine_ls_weighting_scheme calc
_refine_ls_wR_factor_gt 0.1163
_refine_ls_wR_factor_ref 0.1171
_reflns_number_gt 4549
_reflns_number_total 4804
_reflns_threshold_expression >2sigma(I)
_cod_data_source_file ic0106120_2.cif
_cod_data_source_block abmns
_cod_depositor_comments
;
The following automatic conversions were performed:

'_symmetry_cell_setting' value 'Tetragonal' changed to 'tetragonal'
according to the built-in table from CIF Core dictionary named
'cif_core.dic' version 2.4.1 from 2010-06-29.

Automatic conversion script
Id: cif_fix_values 1646 2011-03-28 12:23:43Z adriana 
;
_cod_original_formula_sum 'H34 Al K6 Mn O56 W11'
_cod_database_code 4320708

loop_
_symmetry_equiv_pos_as_xyz
'x, y, z'
'-x, -y, z'
'y, -x, -z'
'-y, x, -z'
'-x+1/2, y+1/2, -z+1/2'
'x+1/2, -y+1/2, -z+1/2'
'-y+1/2, -x+1/2, z+1/2'
'y+1/2, x+1/2, z+1/2'

loop_
_atom_site_label
_atom_site_type_symbol
_atom_site_fract_x
_atom_site_fract_y
_atom_site_fract_z
_atom_site_U_iso_or_equiv
_atom_site_adp_type
_atom_site_occupancy
_atom_site_symmetry_multiplicity
_atom_site_calc_flag
_atom_site_refinement_flags
_atom_site_disorder_assembly
_atom_site_disorder_group
Al1 Al 0.5000 0.5000 0.0000 0.010 Uiso 1 4 d S . .
W1 W 0.69595(3) 0.46810(3) -0.13956(2) 0.00746(7) Uani 0.92 1 d P . .
W2 W 0.69074(3) 0.44669(3) 0.14049(2) 0.00303(6) Uiso 0.92 1 d P . .
W3 W 0.65006(3) 0.26328(3) 0.00817(2) 0.00330(6) Uani 0.92 1 d P . .
Mn1 Mn 0.69595(3) 0.46810(3) -0.13956(2) 0.010 Uiso 0.08 1 d P . .
Mn2 Mn 0.69074(3) 0.44669(3) 0.14049(2) 0.010 Uiso 0.08 1 d P . .
Mn3 Mn 0.65006(3) 0.26328(3) 0.00817(2) 0.010 Uiso 0.08 1 d P . .
O1 O 0.5967(5) 0.5612(5) -0.0565(3) 0.0039(10) Uiso 1 1 d . . .
O2 O 0.7099(5) 0.3611(5) -0.0618(3) 0.0051(11) Uiso 1 1 d . . .
O3 O 0.7957(5) 0.5589(5) -0.0864(3) 0.0067(11) Uiso 1 1 d . . .
O4 O 0.7804(6) 0.4185(6) -0.2086(4) 0.0142(13) Uiso 1 1 d . . .
O5 O 0.7217(5) 0.1479(5) -0.0110(4) 0.0127(13) Uiso 1 1 d . . .
O6 O 0.7412(5) 0.3215(5) 0.0867(3) 0.0059(11) Uiso 1 1 d . . .
O7 O 0.7501(5) 0.5331(5) 0.0619(3) 0.0076(11) Uiso 1 1 d . . .
O8 O 0.6048(5) 0.5660(5) 0.1664(4) 0.0079(11) Uiso 1 1 d . . .
O9 O 0.5922(5) 0.3559(5) 0.1945(4) 0.0084(12) Uiso 1 1 d . . .
O10 O 0.7893(5) 0.4546(5) 0.2098(4) 0.0092(12) Uiso 1 1 d . . .
K1 K 0.9345(3) 0.3961(4) -0.0027(2) 0.0423(10) Uani 0.75 1 d P . .
K2 K 0.5000 0.5000 0.3149(4) 0.0325(18) Uani 0.50 2 d SP . .
K3 K 1.0095(4) 0.3637(6) -0.1486(3) 0.0420(16) Uani 0.50 1 d P . .
O1S O 1.0049(9) 0.3943(8) 0.1558(5) 0.035(2) Uiso 1 1 d . . .
O2S O 0.9181(15) 0.2030(16) -0.1026(11) 0.066(5) Uiso 0.75 1 d P . .
O3S O 0.6898(13) 0.2223(13) 0.2973(8) 0.081(4) Uiso 1 1 d . . .
O4S O 0.462(3) 0.342(3) 0.4399(19) 0.092(11) Uiso 0.50 1 d P . .
O5S O 1.1351(14) 0.1966(15) -0.1678(10) 0.059(4) Uiso 0.75 1 d P . .

loop_
_atom_site_aniso_label
_atom_site_aniso_U_11
_atom_site_aniso_U_22
_atom_site_aniso_U_33
_atom_site_aniso_U_23
_atom_site_aniso_U_13
_atom_site_aniso_U_12
W1 0.00778(15) 0.00736(15) 0.00725(15) 0.00030(12) 0.00251(14) 0.00057(12)
W3 0.00286(13) 0.00188(13) 0.00517(13) 0.00050(11) -0.00010(12) 0.00156(11)
K1 0.0305(18) 0.063(3) 0.033(2) -0.002(2) -0.0027(17) 0.0191(19)
K2 0.038(4) 0.049(5) 0.011(3) 0.000 0.000 0.004(4)
K3 0.018(2) 0.086(5) 0.022(2) -0.029(3) -0.009(2) -0.003(3)

loop_
_atom_type_symbol
_atom_type_description
_atom_type_scat_dispersion_real
_atom_type_scat_dispersion_imag
_atom_type_scat_source
O O 0.0106 0.0060 'International Tables Vol C Tables 4.2.6.8 and 6.1.1.4'
H H 0.0000 0.0000 'International Tables Vol C Tables 4.2.6.8 and 6.1.1.4'
Al Al 0.0645 0.0514 'International Tables Vol C Tables 4.2.6.8 and 6.1.1.4'
K K 0.2009 0.2494 'International Tables Vol C Tables 4.2.6.8 and 6.1.1.4'
Mn Mn 0.3368 0.7283 'International Tables Vol C Tables 4.2.6.8 and 6.1.1.4'
W W -0.8490 6.8722 'International Tables Vol C Tables 4.2.6.8 and 6.1.1.4'

loop_
_geom_angle_atom_site_label_1
_geom_angle_atom_site_label_2
_geom_angle_atom_site_label_3
_geom_angle
_geom_angle_site_symmetry_1
_geom_angle_site_symmetry_3
_geom_angle_publ_flag
O1 Al1 O1 108.99(19) 2_665 4_655 ?
O1 Al1 O1 110.4(4) 2_665 . ?
O1 Al1 O1 108.99(19) 4_655 . ?
O1 Al1 O1 108.99(19) 2_665 3_565 ?
O1 Al1 O1 110.4(4) 4_655 3_565 ?
O1 Al1 O1 108.99(19) . 3_565 ?
O4 W1 O2 101.2(3) . . ?
O4 W1 O8 100.0(3) . 3_565 ?
O2 W1 O8 85.5(3) . 3_565 ?
O4 W1 O3 99.1(3) . . ?
O2 W1 O3 90.4(3) . . ?
O8 W1 O3 161.0(3) 3_565 . ?
O4 W1 O9 98.2(3) . 4_655 ?
O2 W1 O9 160.4(3) . 4_655 ?
O8 W1 O9 88.6(3) 3_565 4_655 ?
O3 W1 O9 89.2(3) . 4_655 ?
O4 W1 O1 169.8(3) . . ?
O2 W1 O1 87.0(2) . . ?
O8 W1 O1 86.5(2) 3_565 . ?
O3 W1 O1 74.7(2) . . ?
O9 W1 O1 74.0(2) 4_655 . ?
O4 W1 K1 83.4(2) . . ?
O2 W1 K1 48.45(19) . . ?
O8 W1 K1 133.0(2) 3_565 . ?
O3 W1 K1 49.34(19) . . ?
O9 W1 K1 137.8(2) 4_655 . ?
O1 W1 K1 98.00(16) . . ?
O4 W1 K2 82.3(2) . 3_565 ?
O2 W1 K2 132.90(18) . 3_565 ?
O8 W1 K2 48.2(2) 3_565 3_565 ?
O3 W1 K2 135.93(18) . 3_565 ?
O9 W1 K2 47.53(18) 4_655 3_565 ?
O1 W1 K2 96.49(16) . 3_565 ?
K1 W1 K2 165.52(8) . 3_565 ?
O10 W2 O8 100.8(3) . . ?
O10 W2 O7 101.6(3) . . ?
O8 W2 O7 87.0(3) . . ?
O10 W2 O9 98.1(3) . . ?
O8 W2 O9 89.0(3) . . ?
O7 W2 O9 160.3(3) . . ?
O10 W2 O6 99.1(3) . . ?
O8 W2 O6 160.0(3) . . ?
O7 W2 O6 88.7(3) . . ?
O9 W2 O6 88.4(3) . . ?
O10 W2 O1 169.1(3) . 3_565 ?
O8 W2 O1 86.6(2) . 3_565 ?
O7 W2 O1 86.6(2) . 3_565 ?
O9 W2 O1 73.9(2) . 3_565 ?
O6 W2 O1 73.7(2) . 3_565 ?
O10 W2 K2 82.7(2) . . ?
O8 W2 K2 48.4(2) . . ?
O7 W2 K2 134.75(19) . . ?
O9 W2 K2 47.87(19) . . ?
O6 W2 K2 135.62(18) . . ?
O1 W2 K2 96.65(15) 3_565 . ?
O10 W2 K1 84.9(2) . . ?
O8 W2 K1 135.0(2) . . ?
O7 W2 K1 48.5(2) . . ?
O9 W2 K1 134.7(2) . . ?
O6 W2 K1 46.86(19) . . ?
O1 W2 K1 95.53(16) 3_565 . ?
K2 W2 K1 167.59(8) . . ?
O5 W3 O2 102.0(3) . . ?
O5 W3 O7 101.3(3) . 3_565 ?
O2 W3 O7 86.5(3) . 3_565 ?
O5 W3 O6 98.5(3) . . ?
O2 W3 O6 89.4(2) . . ?
O7 W3 O6 160.2(3) 3_565 . ?
O5 W3 O3 97.2(3) . 3_565 ?
O2 W3 O3 160.8(2) . 3_565 ?
O7 W3 O3 88.6(3) 3_565 3_565 ?
O6 W3 O3 89.0(3) . 3_565 ?
O5 W3 O1 168.9(3) . 3_565 ?
O2 W3 O1 86.5(2) . 3_565 ?
O7 W3 O1 86.2(2) 3_565 3_565 ?
O6 W3 O1 74.2(2) . 3_565 ?
O3 W3 O1 74.6(2) 3_565 3_565 ?
O5 W3 K1 82.8(2) . . ?
O2 W3 K1 48.46(19) . . ?
O7 W3 K1 134.00(19) 3_565 . ?
O6 W3 K1 48.85(19) . . ?
O3 W3 K1 136.81(19) 3_565 . ?
O1 W3 K1 97.88(16) 3_565 . ?
O5 W3 K3 59.0(2) . 4_645 ?
O2 W3 K3 158.0(2) . 4_645 ?
O7 W3 K3 107.1(2) 3_565 4_645 ?
O6 W3 K3 83.3(2) . 4_645 ?
O3 W3 K3 40.3(2) 3_565 4_645 ?
O1 W3 K3 111.20(18) 3_565 4_645 ?
K1 W3 K3 113.67(12) . 4_645 ?
O5 W3 K1 83.8(2) . 3_565 ?
O2 W3 K1 133.93(19) . 3_565 ?
O7 W3 K1 47.98(19) 3_565 3_565 ?
O6 W3 K1 135.53(19) . 3_565 ?
O3 W3 K1 47.00(19) 3_565 3_565 ?
O1 W3 K1 95.60(16) 3_565 3_565 ?
K1 W3 K1 166.47(7) . 3_565 ?
K3 W3 K1 59.80(12) 4_645 3_565 ?
Al1 O1 Mn3 122.9(3) . 4_655 ?
Al1 O1 W3 122.9(3) . 4_655 ?
Mn3 O1 W3 0.00(2) 4_655 4_655 ?
Al1 O1 W1 121.9(3) . . ?
Mn3 O1 W1 94.2(2) 4_655 . ?
W3 O1 W1 94.2(2) 4_655 . ?
Al1 O1 W2 121.4(3) . 4_655 ?
Mn3 O1 W2 94.6(2) 4_655 4_655 ?
W3 O1 W2 94.6(2) 4_655 4_655 ?
W1 O1 W2 94.5(2) . 4_655 ?
Al1 O1 Mn2 121.4(3) . 4_655 ?
Mn3 O1 Mn2 94.6(2) 4_655 4_655 ?
W3 O1 Mn2 94.6(2) 4_655 4_655 ?
W1 O1 Mn2 94.5(2) . 4_655 ?
W2 O1 Mn2 0.00(2) 4_655 4_655 ?
W3 O2 W1 151.5(3) . . ?
W3 O2 K1 103.7(2) . . ?
W1 O2 K1 103.2(2) . . ?
W1 O3 Mn3 116.5(3) . 4_655 ?
W1 O3 W3 116.5(3) . 4_655 ?
Mn3 O3 W3 0.00(3) 4_655 4_655 ?
W1 O3 K3 124.7(3) . 2_765 ?
Mn3 O3 K3 113.6(3) 4_655 2_765 ?
W3 O3 K3 113.6(3) 4_655 2_765 ?
W1 O3 K1 102.0(2) . . ?
Mn3 O3 K1 105.4(2) 4_655 . ?
W3 O3 K1 105.4(2) 4_655 . ?
K3 O3 K1 85.7(2) 2_765 . ?
W1 O4 K3 113.7(3) . . ?
W3 O5 K1 117.6(3) . 4_645 ?
W3 O6 W2 117.5(3) . . ?
W3 O6 K1 102.5(2) . . ?
W2 O6 K1 105.4(3) . . ?
W2 O7 Mn3 149.8(4) . 4_655 ?
W2 O7 W3 149.8(4) . 4_655 ?
Mn3 O7 W3 0.00(3) 4_655 4_655 ?
W2 O7 K1 104.0(3) . . ?
Mn3 O7 K1 104.5(3) 4_655 . ?
W3 O7 K1 104.5(3) 4_655 . ?
W2 O8 Mn1 151.1(4) . 4_655 ?
W2 O8 W1 151.1(4) . 4_655 ?
Mn1 O8 W1 0.00(3) 4_655 4_655 ?
W2 O8 K2 103.8(3) . . ?
Mn1 O8 K2 103.7(3) 4_655 . ?
W1 O8 K2 103.7(3) 4_655 . ?
W2 O9 Mn1 117.6(3) . 3_565 ?
W2 O9 W1 117.6(3) . 3_565 ?
Mn1 O9 W1 0.00(3) 3_565 3_565 ?
W2 O9 K2 103.8(3) . . ?
Mn1 O9 K2 104.1(2) 3_565 . ?
W1 O9 K2 104.1(2) 3_565 . ?
W2 O10 K3 153.1(4) . 8_545 ?
K3 K1 O1S 141.5(3) . . ?
K3 K1 O2S 50.2(4) . . ?
O1S K1 O2S 125.1(4) . . ?
K3 K1 O2 88.53(19) . . ?
O1S K1 O2 127.3(3) . . ?
O2S K1 O2 67.6(4) . . ?
K3 K1 O6 135.0(2) . . ?
O1S K1 O6 75.1(3) . . ?
O2S K1 O6 90.1(4) . . ?
O2 K1 O6 52.69(17) . . ?
K3 K1 O5 72.9(2) . 3_665 ?
O1S K1 O5 70.0(3) . 3_665 ?
O2S K1 O5 73.6(4) . 3_665 ?
O2 K1 O5 140.1(2) . 3_665 ?
O6 K1 O5 120.5(2) . 3_665 ?
K3 K1 O3 80.9(2) . . ?
O1S K1 O3 129.5(3) . . ?
O2S K1 O3 102.4(4) . . ?
O2 K1 O3 53.36(17) . . ?
O6 K1 O3 90.12(19) . . ?
O5 K1 O3 148.8(2) 3_665 . ?
K3 K1 K1 86.72(19) . 2_765 ?
O1S K1 K1 81.1(2) . 2_765 ?
O2S K1 K1 135.9(4) . 2_765 ?
O2 K1 K1 128.1(2) . 2_765 ?
O6 K1 K1 133.3(2) . 2_765 ?
O5 K1 K1 86.7(2) 3_665 2_765 ?
O3 K1 K1 74.88(19) . 2_765 ?
K3 K1 O7 132.6(2) . . ?
O1S K1 O7 83.0(3) . . ?
O2S K1 O7 127.8(4) . . ?
O2 K1 O7 60.95(18) . . ?
O6 K1 O7 52.02(17) . . ?
O5 K1 O7 152.8(2) 3_665 . ?
O3 K1 O7 51.95(17) . . ?
K1 K1 O7 85.9(2) 2_765 . ?
K3 K1 O4S 98.5(7) . 6 ?
O1S K1 O4S 68.4(6) . 6 ?
O2S K1 O4S 57.2(7) . 6 ?
O2 K1 O4S 94.8(6) . 6 ?
O6 K1 O4S 67.7(6) . 6 ?
O5 K1 O4S 55.2(6) 3_665 6 ?
O3 K1 O4S 148.2(6) . 6 ?
K1 K1 O4S 137.0(6) 2_765 6 ?
O7 K1 O4S 118.1(7) . 6 ?
K3 K1 W3 106.89(18) . . ?
O1S K1 W3 102.9(2) . . ?
O2S K1 W3 68.0(4) . . ?
O2 K1 W3 27.86(12) . . ?
O6 K1 W3 28.70(12) . . ?
O5 K1 W3 125.63(19) 3_665 . ?
O3 K1 W3 77.93(14) . . ?
K1 K1 W3 147.2(2) 2_765 . ?
O7 K1 W3 62.69(14) . . ?
O4S K1 W3 71.8(6) 6 . ?
O4S K2 O4S 85.4(13) 2_665 . ?
O4S K2 O5S 115.2(8) 2_665 7_565 ?
O4S K2 O5S 54.8(7) . 7_565 ?
O4S K2 O5S 54.8(7) 2_665 8_545 ?
O4S K2 O5S 115.2(8) . 8_545 ?
O5S K2 O5S 168.3(7) 7_565 8_545 ?
O4S K2 O9 100.6(7) 2_665 2_665 ?
O4S K2 O9 148.3(7) . 2_665 ?
O5S K2 O9 95.4(4) 7_565 2_665 ?
O5S K2 O9 92.8(4) 8_545 2_665 ?
O4S K2 O9 148.3(7) 2_665 . ?
O4S K2 O9 100.6(7) . . ?
O5S K2 O9 92.8(4) 7_565 . ?
O5S K2 O9 95.4(4) 8_545 . ?
O9 K2 O9 90.6(3) 2_665 . ?
O4S K2 O8 151.6(7) 2_665 2_665 ?
O4S K2 O8 112.6(7) . 2_665 ?
O5S K2 O8 65.2(4) 7_565 2_665 ?
O5S K2 O8 126.5(4) 8_545 2_665 ?
O9 K2 O8 52.6(2) 2_665 2_665 ?
O9 K2 O8 53.0(2) . 2_665 ?
O4S K2 O8 112.6(7) 2_665 . ?
O4S K2 O8 151.6(7) . . ?
O5S K2 O8 126.5(4) 7_565 . ?
O5S K2 O8 65.2(4) 8_545 . ?
O9 K2 O8 53.0(2) 2_665 . ?
O9 K2 O8 52.6(2) . . ?
O8 K2 O8 61.4(3) 2_665 . ?
O4S K2 O2S 64.4(7) 2_665 7_565 ?
O4S K2 O2S 75.1(7) . 7_565 ?
O5S K2 O2S 57.8(5) 7_565 7_565 ?
O5S K2 O2S 116.0(5) 8_545 7_565 ?
O9 K2 O2S 79.5(4) 2_665 7_565 ?
O9 K2 O2S 147.3(4) . 7_565 ?
O8 K2 O2S 98.0(4) 2_665 7_565 ?
O8 K2 O2S 131.8(4) . 7_565 ?
O4S K2 O2S 75.1(7) 2_665 8_545 ?
O4S K2 O2S 64.4(7) . 8_545 ?
O5S K2 O2S 116.0(5) 7_565 8_545 ?
O5S K2 O2S 57.8(5) 8_545 8_545 ?
O9 K2 O2S 147.3(4) 2_665 8_545 ?
O9 K2 O2S 79.5(4) . 8_545 ?
O8 K2 O2S 131.8(4) 2_665 8_545 ?
O8 K2 O2S 98.0(4) . 8_545 ?
O2S K2 O2S 124.1(7) 7_565 8_545 ?
O4S K2 W2 123.8(6) 2_665 2_665 ?
O4S K2 W2 126.0(7) . 2_665 ?
O5S K2 W2 71.3(3) 7_565 2_665 ?
O5S K2 W2 118.7(4) 8_545 2_665 ?
O9 K2 W2 28.32(13) 2_665 2_665 ?
O9 K2 W2 77.62(18) . 2_665 ?
O8 K2 W2 27.82(13) 2_665 2_665 ?
O8 K2 W2 63.00(16) . 2_665 ?
O2S K2 W2 79.2(4) 7_565 2_665 ?
O2S K2 W2 156.4(4) 8_545 2_665 ?
O4S K2 Mn2 123.8(6) 2_665 2_665 ?
O4S K2 Mn2 126.0(7) . 2_665 ?
O5S K2 Mn2 71.3(3) 7_565 2_665 ?
O5S K2 Mn2 118.7(4) 8_545 2_665 ?
O9 K2 Mn2 28.32(13) 2_665 2_665 ?
O9 K2 Mn2 77.62(18) . 2_665 ?
O8 K2 Mn2 27.82(13) 2_665 2_665 ?
O8 K2 Mn2 63.00(16) . 2_665 ?
O2S K2 Mn2 79.2(4) 7_565 2_665 ?
O2S K2 Mn2 156.4(4) 8_545 2_665 ?
W2 K2 Mn2 0.000(8) 2_665 2_665 ?
O2S K3 O5S 70.7(6) . . ?
O2S K3 O10 84.6(5) . 8_544 ?
O5S K3 O10 76.4(4) . 8_544 ?
O2S K3 K1 69.8(5) . . ?
O5S K3 K1 116.0(5) . . ?
O10 K3 K1 143.8(3) 8_544 . ?
O2S K3 O3 123.5(5) . 2_765 ?
O5S K3 O3 79.0(4) . 2_765 ?
O10 K3 O3 132.8(3) 8_544 2_765 ?
K1 K3 O3 83.3(2) . 2_765 ?
O2S K3 O4 82.2(5) . . ?
O5S K3 O4 132.5(5) . . ?
O10 K3 O4 62.6(2) 8_544 . ?
K1 K3 O4 88.3(2) . . ?
O3 K3 O4 147.2(3) 2_765 . ?
O2S K3 K3 141.8(5) . 2_765 ?
O5S K3 K3 146.3(5) . 2_765 ?
O10 K3 K3 108.7(2) 8_544 2_765 ?
K1 K3 K3 80.2(2) . 2_765 ?
O3 K3 K3 73.7(2) 2_765 2_765 ?
O4 K3 K3 73.6(2) . 2_765 ?
O2S K3 K1 118.9(5) . 2_765 ?
O5S K3 K1 124.8(4) . 2_765 ?
O10 K3 K1 151.3(3) 8_544 2_765 ?
K1 K3 K1 49.85(19) . 2_765 ?
O3 K3 K1 49.38(17) 2_765 2_765 ?
O4 K3 K1 102.2(2) . 2_765 ?
K3 K3 K1 42.73(13) 2_765 2_765 ?
O2S K3 W3 97.5(5) . 3_665 ?
O5S K3 W3 64.9(4) . 3_665 ?
O10 K3 W3 137.7(2) 8_544 3_665 ?
K1 K3 W3 72.77(13) . 3_665 ?
O3 K3 W3 26.12(14) 2_765 3_665 ?
O4 K3 W3 159.7(2) . 3_665 ?
K3 K3 W3 95.60(19) 2_765 3_665 ?
K1 K3 W3 60.12(9) 2_765 3_665 ?
O2S K3 Mn3 97.5(5) . 3_665 ?
O5S K3 Mn3 64.9(4) . 3_665 ?
O10 K3 Mn3 137.7(2) 8_544 3_665 ?
K1 K3 Mn3 72.77(13) . 3_665 ?
O3 K3 Mn3 26.12(14) 2_765 3_665 ?
O4 K3 Mn3 159.7(2) . 3_665 ?
K3 K3 Mn3 95.60(19) 2_765 3_665 ?
K1 K3 Mn3 60.12(9) 2_765 3_665 ?
W3 K3 Mn3 0.000(8) 3_665 3_665 ?
O2S K3 K2 38.9(5) . 7_654 ?
O5S K3 K2 38.1(4) . 7_654 ?
O10 K3 K2 62.1(2) 8_544 7_654 ?
K1 K3 K2 105.5(2) . 7_654 ?
O3 K3 K2 114.4(2) 2_765 7_654 ?
O4 K3 K2 98.4(2) . 7_654 ?
K3 K3 K2 170.26(16) 2_765 7_654 ?
K1 K3 K2 146.62(19) 2_765 7_654 ?
W3 K3 K2 93.68(15) 3_665 7_654 ?
Mn3 K3 K2 93.68(15) 3_665 7_654 ?
K3 O2S K1 60.1(4) . . ?
K3 O2S K2 111.3(6) . 7_654 ?
K1 O2S K2 156.0(7) . 7_654 ?
K2 O4S K1 152.3(12) . 6_455 ?
K3 O5S K2 109.1(6) . 7_654 ?

loop_
_geom_bond_atom_site_label_1
_geom_bond_atom_site_label_2
_geom_bond_distance
_geom_bond_site_symmetry_2
_geom_bond_publ_flag
Al1 O1 1.747(6) 2_665 ?
Al1 O1 1.747(6) 4_655 ?
Al1 O1 1.747(6) . ?
Al1 O1 1.747(6) 3_565 ?
W1 O4 1.728(7) . ?
W1 O2 1.926(6) . ?
W1 O8 1.927(6) 3_565 ?
W1 O3 1.933(6) . ?
W1 O9 1.944(6) 4_655 ?
W1 O1 2.248(6) . ?
W1 K1 3.947(4) . ?
W1 K2 3.968(5) 3_565 ?
W2 O10 1.741(6) . ?
W2 O8 1.899(6) . ?
W2 O7 1.909(6) . ?
W2 O9 1.930(6) . ?
W2 O6 1.940(6) . ?
W2 O1 2.264(6) 3_565 ?
W2 K2 3.952(5) . ?
W2 K1 4.013(4) . ?
W3 O5 1.736(7) . ?
W3 O2 1.894(6) . ?
W3 O7 1.925(6) 3_565 ?
W3 O6 1.937(6) . ?
W3 O3 1.938(6) 3_565 ?
W3 O1 2.246(6) 3_565 ?
W3 K1 3.939(5) . ?
W3 K3 4.034(5) 4_645 ?
W3 K1 4.036(4) 3_565 ?
O1 Mn3 2.246(6) 4_655 ?
O1 W3 2.246(6) 4_655 ?
O1 W2 2.264(6) 4_655 ?
O1 Mn2 2.264(6) 4_655 ?
O2 K1 3.034(7) . ?
O3 Mn3 1.938(6) 4_655 ?
O3 W3 1.938(6) 4_655 ?
O3 K3 2.847(8) 2_765 ?
O3 K1 3.062(7) . ?
O4 K3 3.137(9) . ?
O5 K1 3.065(8) 4_645 ?
O6 K1 3.037(8) . ?
O7 Mn3 1.925(6) 4_655 ?
O7 W3 1.925(6) 4_655 ?
O7 K1 3.097(7) . ?
O8 Mn1 1.927(6) 4_655 ?
O8 W1 1.927(6) 4_655 ?
O8 K2 3.043(9) . ?
O9 Mn1 1.944(6) 3_565 ?
O9 W1 1.944(6) 3_565 ?
O9 K2 3.018(8) . ?
O10 K3 2.752(8) 8_545 ?
K1 K3 2.770(7) . ?
K1 O1S 2.931(10) . ?
K1 O2S 3.00(2) . ?
K1 O5 3.065(8) 3_665 ?
K1 K1 3.080(10) 2_765 ?
K1 O4S 3.20(4) 6 ?
K2 O4S 3.00(4) 2_665 ?
K2 O4S 3.00(4) . ?
K2 O5S 3.006(18) 7_565 ?
K2 O5S 3.006(18) 8_545 ?
K2 O9 3.018(8) 2_665 ?
K2 O8 3.043(9) 2_665 ?
K2 O2S 3.106(19) 7_565 ?
K2 O2S 3.106(19) 8_545 ?
K2 W2 3.952(5) 2_665 ?
K2 Mn2 3.952(5) 2_665 ?
K3 O2S 2.45(2) . ?
K3 O5S 2.641(19) . ?
K3 O10 2.752(8) 8_544 ?
K3 O3 2.847(8) 2_765 ?
K3 K3 3.426(16) 2_765 ?
K3 K1 4.023(8) 2_765 ?
K3 W3 4.034(5) 3_665 ?
K3 Mn3 4.034(5) 3_665 ?
K3 K2 4.605(8) 7_654 ?
O2S K2 3.106(19) 7_654 ?
O4S K1 3.20(4) 6_455 ?
O5S K2 3.006(18) 7_654 ?

loop_
_geom_torsion_atom_site_label_1
_geom_torsion_atom_site_label_2
_geom_torsion_atom_site_label_3
_geom_torsion_atom_site_label_4
_geom_torsion
_geom_torsion_site_symmetry_1
_geom_torsion_site_symmetry_2
_geom_torsion_site_symmetry_3
_geom_torsion_site_symmetry_4
_geom_torsion_publ_flag
O1 Al1 O1 Mn3 179.9(4) 2_665 . . 4_655 ?
O1 Al1 O1 Mn3 60.2(4) 4_655 . . 4_655 ?
O1 Al1 O1 Mn3 -60.4(4) 3_565 . . 4_655 ?
O1 Al1 O1 W3 179.9(4) 2_665 . . 4_655 ?
O1 Al1 O1 W3 60.2(4) 4_655 . . 4_655 ?
O1 Al1 O1 W3 -60.4(4) 3_565 . . 4_655 ?
O1 Al1 O1 W1 -59.8(3) 2_665 . . . ?
O1 Al1 O1 W1 -179.5(4) 4_655 . . . ?
O1 Al1 O1 W1 59.87(13) 3_565 . . . ?
O1 Al1 O1 W2 59.4(2) 2_665 . . 4_655 ?
O1 Al1 O1 W2 -60.31(13) 4_655 . . 4_655 ?
O1 Al1 O1 W2 179.1(4) 3_565 . . 4_655 ?
O1 Al1 O1 Mn2 59.4(2) 2_665 . . 4_655 ?
O1 Al1 O1 Mn2 -60.31(13) 4_655 . . 4_655 ?
O1 Al1 O1 Mn2 179.1(4) 3_565 . . 4_655 ?
O4 W1 O1 Al1 172.7(14) . . . . ?
O2 W1 O1 Al1 -42.9(4) . . . . ?
O8 W1 O1 Al1 42.8(4) 3_565 . . . ?
O3 W1 O1 Al1 -134.1(4) . . . . ?
O9 W1 O1 Al1 132.3(4) 4_655 . . . ?
K1 W1 O1 Al1 -90.2(3) . . . . ?
K2 W1 O1 Al1 90.0(3) 3_565 . . . ?
O4 W1 O1 Mn3 -53.9(16) . . . 4_655 ?
O2 W1 O1 Mn3 90.5(2) . . . 4_655 ?
O8 W1 O1 Mn3 176.1(3) 3_565 . . 4_655 ?
O3 W1 O1 Mn3 -0.7(2) . . . 4_655 ?
O9 W1 O1 Mn3 -94.4(3) 4_655 . . 4_655 ?
K1 W1 O1 Mn3 43.17(19) . . . 4_655 ?
K2 W1 O1 Mn3 -136.67(15) 3_565 . . 4_655 ?
O4 W1 O1 W3 -53.9(16) . . . 4_655 ?
O2 W1 O1 W3 90.5(2) . . . 4_655 ?
O8 W1 O1 W3 176.1(3) 3_565 . . 4_655 ?
O3 W1 O1 W3 -0.7(2) . . . 4_655 ?
O9 W1 O1 W3 -94.4(3) 4_655 . . 4_655 ?
K1 W1 O1 W3 43.17(19) . . . 4_655 ?
K2 W1 O1 W3 -136.67(15) 3_565 . . 4_655 ?
O4 W1 O1 W2 41.1(16) . . . 4_655 ?
O2 W1 O1 W2 -174.5(2) . . . 4_655 ?
O8 W1 O1 W2 -88.9(3) 3_565 . . 4_655 ?
O3 W1 O1 W2 94.2(3) . . . 4_655 ?
O9 W1 O1 W2 0.6(2) 4_655 . . 4_655 ?
K1 W1 O1 W2 138.14(16) . . . 4_655 ?
K2 W1 O1 W2 -41.70(18) 3_565 . . 4_655 ?
O4 W1 O1 Mn2 41.1(16) . . . 4_655 ?
O2 W1 O1 Mn2 -174.5(2) . . . 4_655 ?
O8 W1 O1 Mn2 -88.9(3) 3_565 . . 4_655 ?
O3 W1 O1 Mn2 94.2(3) . . . 4_655 ?
O9 W1 O1 Mn2 0.6(2) 4_655 . . 4_655 ?
K1 W1 O1 Mn2 138.14(16) . . . 4_655 ?
K2 W1 O1 Mn2 -41.70(18) 3_565 . . 4_655 ?
O5 W3 O2 W1 131.0(7) . . . . ?
O7 W3 O2 W1 30.2(7) 3_565 . . . ?
O6 W3 O2 W1 -130.4(7) . . . . ?
O3 W3 O2 W1 -45.4(12) 3_565 . . . ?
O1 W3 O2 W1 -56.3(7) 3_565 . . . ?
K1 W3 O2 W1 -160.0(8) . . . . ?
K3 W3 O2 W1 159.4(4) 4_645 . . . ?
K1 W3 O2 W1 38.1(8) 3_565 . . . ?
O5 W3 O2 K1 -68.9(3) . . . . ?
O7 W3 O2 K1 -169.8(3) 3_565 . . . ?
O6 W3 O2 K1 29.6(3) . . . . ?
O3 W3 O2 K1 114.7(7) 3_565 . . . ?
O1 W3 O2 K1 103.8(2) 3_565 . . . ?
K3 W3 O2 K1 -40.6(6) 4_645 . . . ?
K1 W3 O2 K1 -161.83(10) 3_565 . . . ?
O4 W1 O2 W3 -129.4(7) . . . . ?
O8 W1 O2 W3 -30.1(7) 3_565 . . . ?
O3 W1 O2 W3 131.3(7) . . . . ?
O9 W1 O2 W3 42.6(12) 4_655 . . . ?
O1 W1 O2 W3 56.7(7) . . . . ?
K1 W1 O2 W3 160.1(8) . . . . ?
K2 W1 O2 W3 -39.4(8) 3_565 . . . ?
O4 W1 O2 K1 70.5(3) . . . . ?
O8 W1 O2 K1 169.8(3) 3_565 . . . ?
O3 W1 O2 K1 -28.8(3) . . . . ?
O9 W1 O2 K1 -117.5(7) 4_655 . . . ?
O1 W1 O2 K1 -103.4(2) . . . . ?
K2 W1 O2 K1 160.48(12) 3_565 . . . ?
O4 W1 O3 Mn3 172.7(3) . . . 4_655 ?
O2 W1 O3 Mn3 -85.9(3) . . . 4_655 ?
O8 W1 O3 Mn3 -8.7(10) 3_565 . . 4_655 ?
O9 W1 O3 Mn3 74.6(3) 4_655 . . 4_655 ?
O1 W1 O3 Mn3 0.9(3) . . . 4_655 ?
K1 W1 O3 Mn3 -114.2(4) . . . 4_655 ?
K2 W1 O3 Mn3 84.4(4) 3_565 . . 4_655 ?
O4 W1 O3 W3 172.7(3) . . . 4_655 ?
O2 W1 O3 W3 -85.9(3) . . . 4_655 ?
O8 W1 O3 W3 -8.7(10) 3_565 . . 4_655 ?
O9 W1 O3 W3 74.6(3) 4_655 . . 4_655 ?
O1 W1 O3 W3 0.9(3) . . . 4_655 ?
K1 W1 O3 W3 -114.2(4) . . . 4_655 ?
K2 W1 O3 W3 84.4(4) 3_565 . . 4_655 ?
O4 W1 O3 K3 20.1(4) . . . 2_765 ?
O2 W1 O3 K3 121.5(4) . . . 2_765 ?
O8 W1 O3 K3 -161.3(7) 3_565 . . 2_765 ?
O9 W1 O3 K3 -78.1(4) 4_655 . . 2_765 ?
O1 W1 O3 K3 -151.7(4) . . . 2_765 ?
K1 W1 O3 K3 93.2(4) . . . 2_765 ?
K2 W1 O3 K3 -68.2(4) 3_565 . . 2_765 ?
O4 W1 O3 K1 -73.1(3) . . . . ?
O2 W1 O3 K1 28.4(2) . . . . ?
O8 W1 O3 K1 105.5(8) 3_565 . . . ?
O9 W1 O3 K1 -171.2(3) 4_655 . . . ?
O1 W1 O3 K1 115.2(2) . . . . ?
K2 W1 O3 K1 -161.40(13) 3_565 . . . ?
O2 W1 O4 K3 -51.9(4) . . . . ?
O8 W1 O4 K3 -139.3(3) 3_565 . . . ?
O3 W1 O4 K3 40.3(4) . . . . ?
O9 W1 O4 K3 130.8(3) 4_655 . . . ?
O1 W1 O4 K3 91.7(16) . . . . ?
K1 W1 O4 K3 -6.7(3) . . . . ?
K2 W1 O4 K3 175.7(3) 3_565 . . . ?
O2 W3 O5 K1 -145.0(3) . . . 4_645 ?
O7 W3 O5 K1 -56.2(3) 3_565 . . 4_645 ?
O6 W3 O5 K1 123.8(3) . . . 4_645 ?
O3 W3 O5 K1 33.8(3) 3_565 . . 4_645 ?
O1 W3 O5 K1 76.1(15) 3_565 . . 4_645 ?
K1 W3 O5 K1 170.2(3) . . . 4_645 ?
K3 W3 O5 K1 47.0(2) 4_645 . . 4_645 ?
K1 W3 O5 K1 -11.4(2) 3_565 . . 4_645 ?
O5 W3 O6 W2 -172.5(3) . . . . ?
O2 W3 O6 W2 85.5(3) . . . . ?
O7 W3 O6 W2 7.7(10) 3_565 . . . ?
O3 W3 O6 W2 -75.4(3) 3_565 . . . ?
O1 W3 O6 W2 -1.0(3) 3_565 . . . ?
K1 W3 O6 W2 114.9(4) . . . . ?
K3 W3 O6 W2 -115.4(3) 4_645 . . . ?
K1 W3 O6 W2 -82.7(4) 3_565 . . . ?
O5 W3 O6 K1 72.6(3) . . . . ?
O2 W3 O6 K1 -29.4(3) . . . . ?
O7 W3 O6 K1 -107.2(7) 3_565 . . . ?
O3 W3 O6 K1 169.7(3) 3_565 . . . ?
O1 W3 O6 K1 -115.9(2) 3_565 . . . ?
K3 W3 O6 K1 129.7(2) 4_645 . . . ?
K1 W3 O6 K1 162.35(11) 3_565 . . . ?
O10 W2 O6 W3 172.6(3) . . . . ?
O8 W2 O6 W3 -8.2(10) . . . . ?
O7 W2 O6 W3 -85.8(3) . . . . ?
O9 W2 O6 W3 74.7(3) . . . . ?
O1 W2 O6 W3 1.0(3) 3_565 . . . ?
K2 W2 O6 W3 83.8(4) . . . . ?
K1 W2 O6 W3 -113.3(4) . . . . ?
O10 W2 O6 K1 -74.1(3) . . . . ?
O8 W2 O6 K1 105.1(8) . . . . ?
O7 W2 O6 K1 27.5(3) . . . . ?
O9 W2 O6 K1 -172.0(3) . . . . ?
O1 W2 O6 K1 114.3(3) 3_565 . . . ?
K2 W2 O6 K1 -162.95(13) . . . . ?
O10 W2 O7 Mn3 -126.9(7) . . . 4_655 ?
O8 W2 O7 Mn3 -26.4(7) . . . 4_655 ?
O9 W2 O7 Mn3 52.4(12) . . . 4_655 ?
O6 W2 O7 Mn3 134.0(7) . . . 4_655 ?
O1 W2 O7 Mn3 60.3(7) 3_565 . . 4_655 ?
K2 W2 O7 Mn3 -35.7(8) . . . 4_655 ?
K1 W2 O7 Mn3 160.8(8) . . . 4_655 ?
O10 W2 O7 W3 -126.9(7) . . . 4_655 ?
O8 W2 O7 W3 -26.4(7) . . . 4_655 ?
O9 W2 O7 W3 52.4(12) . . . 4_655 ?
O6 W2 O7 W3 134.0(7) . . . 4_655 ?
O1 W2 O7 W3 60.3(7) 3_565 . . 4_655 ?
K2 W2 O7 W3 -35.7(8) . . . 4_655 ?
K1 W2 O7 W3 160.8(8) . . . 4_655 ?
O10 W2 O7 K1 72.3(3) . . . . ?
O8 W2 O7 K1 172.8(3) . . . . ?
O9 W2 O7 K1 -108.4(8) . . . . ?
O6 W2 O7 K1 -26.7(3) . . . . ?
O1 W2 O7 K1 -100.4(2) 3_565 . . . ?
K2 W2 O7 K1 163.54(13) . . . . ?
O10 W2 O8 Mn1 128.7(8) . . . 4_655 ?
O7 W2 O8 Mn1 27.4(8) . . . 4_655 ?
O9 W2 O8 Mn1 -133.3(8) . . . 4_655 ?
O6 W2 O8 Mn1 -50.5(13) . . . 4_655 ?
O1 W2 O8 Mn1 -59.4(8) 3_565 . . 4_655 ?
K2 W2 O8 Mn1 -161.4(9) . . . 4_655 ?
K1 W2 O8 Mn1 35.0(9) . . . 4_655 ?
O10 W2 O8 W1 128.7(8) . . . 4_655 ?
O7 W2 O8 W1 27.4(8) . . . 4_655 ?
O9 W2 O8 W1 -133.3(8) . . . 4_655 ?
O6 W2 O8 W1 -50.5(13) . . . 4_655 ?
O1 W2 O8 W1 -59.4(8) 3_565 . . 4_655 ?
K2 W2 O8 W1 -161.4(9) . . . 4_655 ?
K1 W2 O8 W1 35.0(9) . . . 4_655 ?
O10 W2 O8 K2 -70.0(3) . . . . ?
O7 W2 O8 K2 -171.2(3) . . . . ?
O9 W2 O8 K2 28.1(3) . . . . ?
O6 W2 O8 K2 110.9(7) . . . . ?
O1 W2 O8 K2 102.0(2) 3_565 . . . ?
K1 W2 O8 K2 -163.58(12) . . . . ?
O10 W2 O9 Mn1 -173.2(4) . . . 3_565 ?
O8 W2 O9 Mn1 85.9(4) . . . 3_565 ?
O7 W2 O9 Mn1 7.5(10) . . . 3_565 ?
O6 W2 O9 Mn1 -74.3(4) . . . 3_565 ?
O1 W2 O9 Mn1 -0.8(3) 3_565 . . 3_565 ?
K2 W2 O9 Mn1 114.3(4) . . . 3_565 ?
K1 W2 O9 Mn1 -82.4(4) . . . 3_565 ?
O10 W2 O9 W1 -173.2(4) . . . 3_565 ?
O8 W2 O9 W1 85.9(4) . . . 3_565 ?
O7 W2 O9 W1 7.5(10) . . . 3_565 ?
O6 W2 O9 W1 -74.3(4) . . . 3_565 ?
O1 W2 O9 W1 -0.8(3) 3_565 . . 3_565 ?
K2 W2 O9 W1 114.3(4) . . . 3_565 ?
K1 W2 O9 W1 -82.4(4) . . . 3_565 ?
O10 W2 O9 K2 72.4(3) . . . . ?
O8 W2 O9 K2 -28.4(3) . . . . ?
O7 W2 O9 K2 -106.9(8) . . . . ?
O6 W2 O9 K2 171.4(3) . . . . ?
O1 W2 O9 K2 -115.1(3) 3_565 . . . ?
K1 W2 O9 K2 163.25(13) . . . . ?
O8 W2 O10 K3 28.4(8) . . . 8_545 ?
O7 W2 O10 K3 117.5(8) . . . 8_545 ?
O9 W2 O10 K3 -62.2(8) . . . 8_545 ?
O6 W2 O10 K3 -151.9(7) . . . 8_545 ?
O1 W2 O10 K3 -104.1(14) 3_565 . . 8_545 ?
K2 W2 O10 K3 -16.7(7) . . . 8_545 ?
K1 W2 O10 K3 163.3(8) . . . 8_545 ?
W3 O2 K1 K3 132.1(3) . . . . ?
W1 O2 K1 K3 -57.5(3) . . . . ?
W3 O2 K1 O1S -32.7(4) . . . . ?
W1 O2 K1 O1S 137.7(3) . . . . ?
W3 O2 K1 O2S 85.2(5) . . . . ?
W1 O2 K1 O2S -104.5(4) . . . . ?
W3 O2 K1 O6 -23.4(2) . . . . ?
W1 O2 K1 O6 147.0(3) . . . . ?
W3 O2 K1 O5 71.4(4) . . . 3_665 ?
W1 O2 K1 O5 -118.2(4) . . . 3_665 ?
W3 O2 K1 O3 -148.1(3) . . . . ?
W1 O2 K1 O3 22.3(2) . . . . ?
W3 O2 K1 K1 -143.23(18) . . . 2_765 ?
W1 O2 K1 K1 27.1(3) . . . 2_765 ?
W3 O2 K1 O7 -85.9(3) . . . . ?
W1 O2 K1 O7 84.5(3) . . . . ?
W3 O2 K1 O4S 33.7(7) . . . 6 ?
W1 O2 K1 O4S -155.9(7) . . . 6 ?
W1 O2 K1 W3 170.4(4) . . . . ?
W3 O6 K1 K3 -13.3(4) . . . . ?
W2 O6 K1 K3 -136.8(3) . . . . ?
W3 O6 K1 O1S -164.9(3) . . . . ?
W2 O6 K1 O1S 71.6(3) . . . . ?
W3 O6 K1 O2S -38.5(4) . . . . ?
W2 O6 K1 O2S -162.0(4) . . . . ?
W3 O6 K1 O2 22.7(2) . . . . ?
W2 O6 K1 O2 -100.8(3) . . . . ?
W3 O6 K1 O5 -109.4(3) . . . 3_665 ?
W2 O6 K1 O5 127.1(3) . . . 3_665 ?
W3 O6 K1 O3 63.9(3) . . . . ?
W2 O6 K1 O3 -59.5(3) . . . . ?
W3 O6 K1 K1 133.1(2) . . . 2_765 ?
W2 O6 K1 K1 9.6(4) . . . 2_765 ?
W3 O6 K1 O7 102.3(3) . . . . ?
W2 O6 K1 O7 -21.1(2) . . . . ?
W3 O6 K1 O4S -92.6(7) . . . 6 ?
W2 O6 K1 O4S 143.9(7) . . . 6 ?
W2 O6 K1 W3 -123.5(4) . . . . ?
W1 O3 K1 K3 72.9(3) . . . . ?
Mn3 O3 K1 K3 -165.0(3) 4_655 . . . ?
W3 O3 K1 K3 -165.0(3) 4_655 . . . ?
K3 O3 K1 K3 -51.7(3) 2_765 . . . ?
W1 O3 K1 O1S -133.5(4) . . . . ?
Mn3 O3 K1 O1S -11.4(5) 4_655 . . . ?
W3 O3 K1 O1S -11.4(5) 4_655 . . . ?
K3 O3 K1 O1S 101.9(4) 2_765 . . . ?
W1 O3 K1 O2S 27.3(4) . . . . ?
Mn3 O3 K1 O2S 149.4(4) 4_655 . . . ?
W3 O3 K1 O2S 149.4(4) 4_655 . . . ?
K3 O3 K1 O2S -97.3(4) 2_765 . . . ?
W1 O3 K1 O2 -22.1(2) . . . . ?
Mn3 O3 K1 O2 100.1(3) 4_655 . . . ?
W3 O3 K1 O2 100.1(3) 4_655 . . . ?
K3 O3 K1 O2 -146.6(3) 2_765 . . . ?
W1 O3 K1 O6 -62.9(3) . . . . ?
Mn3 O3 K1 O6 59.3(3) 4_655 . . . ?
W3 O3 K1 O6 59.3(3) 4_655 . . . ?
K3 O3 K1 O6 172.6(2) 2_765 . . . ?
W1 O3 K1 O5 106.1(5) . . . 3_665 ?
Mn3 O3 K1 O5 -131.8(4) 4_655 . . 3_665 ?
W3 O3 K1 O5 -131.8(4) 4_655 . . 3_665 ?
K3 O3 K1 O5 -18.5(5) 2_765 . . 3_665 ?
W1 O3 K1 K1 161.9(2) . . . 2_765 ?
Mn3 O3 K1 K1 -76.0(2) 4_655 . . 2_765 ?
W3 O3 K1 K1 -76.0(2) 4_655 . . 2_765 ?
K3 O3 K1 K1 37.36(19) 2_765 . . 2_765 ?
W1 O3 K1 O7 -101.3(3) . . . . ?
Mn3 O3 K1 O7 20.8(2) 4_655 . . . ?
W3 O3 K1 O7 20.8(2) 4_655 . . . ?
K3 O3 K1 O7 134.1(3) 2_765 . . . ?
W1 O3 K1 O4S -18.6(13) . . . 6 ?
Mn3 O3 K1 O4S 103.5(12) 4_655 . . 6 ?
W3 O3 K1 O4S 103.5(12) 4_655 . . 6 ?
K3 O3 K1 O4S -143.2(12) 2_765 . . 6 ?
W1 O3 K1 W3 -36.7(2) . . . . ?
Mn3 O3 K1 W3 85.4(2) 4_655 . . . ?
W3 O3 K1 W3 85.4(2) 4_655 . . . ?
K3 O3 K1 W3 -161.2(2) 2_765 . . . ?
W2 O7 K1 K3 141.5(3) . . . . ?
Mn3 O7 K1 K3 -28.7(4) 4_655 . . . ?
W3 O7 K1 K3 -28.7(4) 4_655 . . . ?
W2 O7 K1 O1S -55.2(3) . . . . ?
Mn3 O7 K1 O1S 134.6(3) 4_655 . . . ?
W3 O7 K1 O1S 134.6(3) 4_655 . . . ?
W2 O7 K1 O2S 74.4(5) . . . . ?
Mn3 O7 K1 O2S -95.8(5) 4_655 . . . ?
W3 O7 K1 O2S -95.8(5) 4_655 . . . ?
W2 O7 K1 O2 84.9(3) . . . . ?
Mn3 O7 K1 O2 -85.3(3) 4_655 . . . ?
W3 O7 K1 O2 -85.3(3) 4_655 . . . ?
W2 O7 K1 O6 21.4(2) . . . . ?
Mn3 O7 K1 O6 -148.8(3) 4_655 . . . ?
W3 O7 K1 O6 -148.8(3) 4_655 . . . ?
W2 O7 K1 O5 -62.2(6) . . . 3_665 ?
Mn3 O7 K1 O5 127.6(5) 4_655 . . 3_665 ?
W3 O7 K1 O5 127.6(5) 4_655 . . 3_665 ?
W2 O7 K1 O3 149.3(3) . . . . ?
Mn3 O7 K1 O3 -20.9(2) 4_655 . . . ?
W3 O7 K1 O3 -20.9(2) 4_655 . . . ?
W2 O7 K1 K1 -136.8(2) . . . 2_765 ?
Mn3 O7 K1 K1 53.1(2) 4_655 . . 2_765 ?
W3 O7 K1 K1 53.1(2) 4_655 . . 2_765 ?
W2 O7 K1 O4S 5.6(7) . . . 6 ?
Mn3 O7 K1 O4S -164.5(7) 4_655 . . 6 ?
W3 O7 K1 O4S -164.5(7) 4_655 . . 6 ?
W2 O7 K1 W3 53.2(2) . . . . ?
Mn3 O7 K1 W3 -116.9(3) 4_655 . . . ?
W3 O7 K1 W3 -116.9(3) 4_655 . . . ?
O5 W3 K1 K3 62.2(3) . . . . ?
O2 W3 K1 K3 -50.8(3) . . . . ?
O7 W3 K1 K3 -36.6(4) 3_565 . . . ?
O6 W3 K1 K3 170.2(3) . . . . ?
O3 W3 K1 K3 155.1(3) 3_565 . . . ?
O1 W3 K1 K3 -128.9(3) 3_565 . . . ?
K3 W3 K1 K3 113.7(2) 4_645 . . . ?
K1 W3 K1 K3 55.4(3) 3_565 . . . ?
O5 W3 K1 O1S -93.1(3) . . . . ?
O2 W3 K1 O1S 153.9(3) . . . . ?
O7 W3 K1 O1S 168.1(3) 3_565 . . . ?
O6 W3 K1 O1S 14.9(3) . . . . ?
O3 W3 K1 O1S -0.2(4) 3_565 . . . ?
O1 W3 K1 O1S 75.8(3) 3_565 . . . ?
K3 W3 K1 O1S -41.6(2) 4_645 . . . ?
K1 W3 K1 O1S -99.8(2) 3_565 . . . ?
O5 W3 K1 O2S 29.8(5) . . . . ?
O2 W3 K1 O2S -83.2(5) . . . . ?
O7 W3 K1 O2S -69.0(5) 3_565 . . . ?
O6 W3 K1 O2S 137.8(5) . . . . ?
O3 W3 K1 O2S 122.7(5) 3_565 . . . ?
O1 W3 K1 O2S -161.3(4) 3_565 . . . ?
K3 W3 K1 O2S 81.3(4) 4_645 . . . ?
K1 W3 K1 O2S 23.1(4) 3_565 . . . ?
O5 W3 K1 O2 113.1(3) . . . . ?
O7 W3 K1 O2 14.2(4) 3_565 . . . ?
O6 W3 K1 O2 -139.0(4) . . . . ?
O3 W3 K1 O2 -154.0(4) 3_565 . . . ?
O1 W3 K1 O2 -78.1(3) 3_565 . . . ?
K3 W3 K1 O2 164.5(3) 4_645 . . . ?
K1 W3 K1 O2 106.3(3) 3_565 . . . ?
O5 W3 K1 O6 -108.0(3) . . . . ?
O2 W3 K1 O6 139.0(4) . . . . ?
O7 W3 K1 O6 153.2(3) 3_565 . . . ?
O3 W3 K1 O6 -15.1(4) 3_565 . . . ?
O1 W3 K1 O6 60.8(3) 3_565 . . . ?
K3 W3 K1 O6 -56.5(3) 4_645 . . . ?
K1 W3 K1 O6 -114.8(3) 3_565 . . . ?
O5 W3 K1 O5 -18.5(4) . . . 3_665 ?
O2 W3 K1 O5 -131.6(3) . . . 3_665 ?
O7 W3 K1 O5 -117.3(3) 3_565 . . 3_665 ?
O6 W3 K1 O5 89.5(3) . . . 3_665 ?
O3 W3 K1 O5 74.4(4) 3_565 . . 3_665 ?
O1 W3 K1 O5 150.3(2) 3_565 . . 3_665 ?
K3 W3 K1 O5 33.0(2) 4_645 . . 3_665 ?
K1 W3 K1 O5 -25.3(2) 3_565 . . 3_665 ?
O5 W3 K1 O3 138.7(3) . . . . ?
O2 W3 K1 O3 25.7(3) . . . . ?
O7 W3 K1 O3 39.9(3) 3_565 . . . ?
O6 W3 K1 O3 -113.3(3) . . . . ?
O3 W3 K1 O3 -128.4(3) 3_565 . . . ?
O1 W3 K1 O3 -52.4(2) 3_565 . . . ?
K3 W3 K1 O3 -169.77(16) 4_645 . . . ?
K1 W3 K1 O3 131.96(19) 3_565 . . . ?
O5 W3 K1 K1 173.3(2) . . . 2_765 ?
O2 W3 K1 K1 60.3(3) . . . 2_765 ?
O7 W3 K1 K1 74.5(3) 3_565 . . 2_765 ?
O6 W3 K1 K1 -78.7(2) . . . 2_765 ?
O3 W3 K1 K1 -93.8(3) 3_565 . . 2_765 ?
O1 W3 K1 K1 -17.82(19) 3_565 . . 2_765 ?
K3 W3 K1 K1 -135.17(13) 4_645 . . 2_765 ?
K1 W3 K1 K1 166.56(13) 3_565 . . 2_765 ?
O5 W3 K1 O7 -168.0(3) . . . . ?
O2 W3 K1 O7 78.9(3) . . . . ?
O7 W3 K1 O7 93.1(3) 3_565 . . . ?
O6 W3 K1 O7 -60.1(3) . . . . ?
O3 W3 K1 O7 -75.1(3) 3_565 . . . ?
O1 W3 K1 O7 0.8(2) 3_565 . . . ?
K3 W3 K1 O7 -116.56(16) 4_645 . . . ?
K1 W3 K1 O7 -174.83(17) 3_565 . . . ?
O5 W3 K1 O4S -31.4(7) . . . 6 ?
O2 W3 K1 O4S -144.4(7) . . . 6 ?
O7 W3 K1 O4S -130.2(7) 3_565 . . 6 ?
O6 W3 K1 O4S 76.6(7) . . . 6 ?
O3 W3 K1 O4S 61.5(7) 3_565 . . 6 ?
O1 W3 K1 O4S 137.5(7) 3_565 . . 6 ?
K3 W3 K1 O4S 20.1(7) 4_645 . . 6 ?
K1 W3 K1 O4S -38.1(7) 3_565 . . 6 ?
W2 O9 K2 O4S -49.5(13) . . . 2_665 ?
Mn1 O9 K2 O4S -173.1(13) 3_565 . . 2_665 ?
W1 O9 K2 O4S -173.1(13) 3_565 . . 2_665 ?
W2 O9 K2 O4S -147.9(7) . . . . ?
Mn1 O9 K2 O4S 88.5(7) 3_565 . . . ?
W1 O9 K2 O4S 88.5(7) 3_565 . . . ?
W2 O9 K2 O5S 157.4(4) . . . 7_565 ?
Mn1 O9 K2 O5S 33.8(4) 3_565 . . 7_565 ?
W1 O9 K2 O5S 33.8(4) 3_565 . . 7_565 ?
W2 O9 K2 O5S -31.0(4) . . . 8_545 ?
Mn1 O9 K2 O5S -154.6(4) 3_565 . . 8_545 ?
W1 O9 K2 O5S -154.6(4) 3_565 . . 8_545 ?
W2 O9 K2 O9 61.9(2) . . . 2_665 ?
Mn1 O9 K2 O9 -61.7(2) 3_565 . . 2_665 ?
W1 O9 K2 O9 -61.7(2) 3_565 . . 2_665 ?
W2 O9 K2 O8 101.6(3) . . . 2_665 ?
Mn1 O9 K2 O8 -22.0(2) 3_565 . . 2_665 ?
W1 O9 K2 O8 -22.0(2) 3_565 . . 2_665 ?
W2 O9 K2 O8 21.9(2) . . . . ?
Mn1 O9 K2 O8 -101.7(3) 3_565 . . . ?
W1 O9 K2 O8 -101.7(3) 3_565 . . . ?
W2 O9 K2 O2S 133.2(7) . . . 7_565 ?
Mn1 O9 K2 O2S 9.6(8) 3_565 . . 7_565 ?
W1 O9 K2 O2S 9.6(8) 3_565 . . 7_565 ?
W2 O9 K2 O2S -86.7(4) . . . 8_545 ?
Mn1 O9 K2 O2S 149.7(4) 3_565 . . 8_545 ?
W1 O9 K2 O2S 149.7(4) 3_565 . . 8_545 ?
W2 O9 K2 W2 87.3(2) . . . 2_665 ?
Mn1 O9 K2 W2 -36.4(2) 3_565 . . 2_665 ?
W1 O9 K2 W2 -36.4(2) 3_565 . . 2_665 ?
W2 O9 K2 Mn2 87.3(2) . . . 2_665 ?
Mn1 O9 K2 Mn2 -36.4(2) 3_565 . . 2_665 ?
W1 O9 K2 Mn2 -36.4(2) 3_565 . . 2_665 ?
W2 O8 K2 O4S 125.1(7) . . . 2_665 ?
Mn1 O8 K2 O4S -64.1(8) 4_655 . . 2_665 ?
W1 O8 K2 O4S -64.1(8) 4_655 . . 2_665 ?
W2 O8 K2 O4S -0.9(15) . . . . ?
Mn1 O8 K2 O4S 169.9(14) 4_655 . . . ?
W1 O8 K2 O4S 169.9(14) 4_655 . . . ?
W2 O8 K2 O5S -83.0(5) . . . 7_565 ?
Mn1 O8 K2 O5S 87.9(5) 4_655 . . 7_565 ?
W1 O8 K2 O5S 87.9(5) 4_655 . . 7_565 ?
W2 O8 K2 O5S 96.7(4) . . . 8_545 ?
Mn1 O8 K2 O5S -92.4(4) 4_655 . . 8_545 ?
W1 O8 K2 O5S -92.4(4) 4_655 . . 8_545 ?
W2 O8 K2 O9 -148.7(3) . . . 2_665 ?
Mn1 O8 K2 O9 22.2(2) 4_655 . . 2_665 ?
W1 O8 K2 O9 22.2(2) 4_655 . . 2_665 ?
W2 O8 K2 O9 -22.3(2) . . . . ?
Mn1 O8 K2 O9 148.6(3) 4_655 . . . ?
W1 O8 K2 O9 148.6(3) 4_655 . . . ?
W2 O8 K2 O8 -85.8(3) . . . 2_665 ?
Mn1 O8 K2 O8 85.1(3) 4_655 . . 2_665 ?
W1 O8 K2 O8 85.1(3) 4_655 . . 2_665 ?
W2 O8 K2 O2S -159.8(5) . . . 7_565 ?
Mn1 O8 K2 O2S 11.1(6) 4_655 . . 7_565 ?
W1 O8 K2 O2S 11.1(6) 4_655 . . 7_565 ?
W2 O8 K2 O2S 47.9(4) . . . 8_545 ?
Mn1 O8 K2 O2S -141.2(4) 4_655 . . 8_545 ?
W1 O8 K2 O2S -141.2(4) 4_655 . . 8_545 ?
W2 O8 K2 W2 -117.3(3) . . . 2_665 ?
Mn1 O8 K2 W2 53.6(2) 4_655 . . 2_665 ?
W1 O8 K2 W2 53.6(2) 4_655 . . 2_665 ?
W2 O8 K2 Mn2 -117.3(3) . . . 2_665 ?
Mn1 O8 K2 Mn2 53.6(2) 4_655 . . 2_665 ?
W1 O8 K2 Mn2 53.6(2) 4_655 . . 2_665 ?
O1S K1 K3 O2S 98.8(6) . . . . ?
O2 K1 K3 O2S -61.6(5) . . . . ?
O6 K1 K3 O2S -33.7(6) . . . . ?
O5 K1 K3 O2S 82.6(5) 3_665 . . . ?
O3 K1 K3 O2S -114.7(5) . . . . ?
K1 K1 K3 O2S 170.1(5) 2_765 . . . ?
O7 K1 K3 O2S -108.5(6) . . . . ?
O4S K1 K3 O2S 33.1(8) 6 . . . ?
W3 K1 K3 O2S -40.3(5) . . . . ?
O1S K1 K3 O5S 43.6(7) . . . . ?
O2S K1 K3 O5S -55.2(7) . . . . ?
O2 K1 K3 O5S -116.8(5) . . . . ?
O6 K1 K3 O5S -88.9(5) . . . . ?
O5 K1 K3 O5S 27.4(5) 3_665 . . . ?
O3 K1 K3 O5S -169.9(5) . . . . ?
K1 K1 K3 O5S 114.9(5) 2_765 . . . ?
O7 K1 K3 O5S -163.7(5) . . . . ?
O4S K1 K3 O5S -22.1(8) 6 . . . ?
W3 K1 K3 O5S -95.6(5) . . . . ?
O1S K1 K3 O10 146.4(5) . . . 8_544 ?
O2S K1 K3 O10 47.6(7) . . . 8_544 ?
O2 K1 K3 O10 -14.0(6) . . . 8_544 ?
O6 K1 K3 O10 13.9(8) . . . 8_544 ?
O5 K1 K3 O10 130.2(6) 3_665 . . 8_544 ?
O3 K1 K3 O10 -67.1(6) . . . 8_544 ?
K1 K1 K3 O10 -142.3(6) 2_765 . . 8_544 ?
O7 K1 K3 O10 -60.9(7) . . . 8_544 ?
O4S K1 K3 O10 80.7(8) 6 . . 8_544 ?
W3 K1 K3 O10 7.3(6) . . . 8_544 ?
O1S K1 K3 O3 -30.7(6) . . . 2_765 ?
O2S K1 K3 O3 -129.5(5) . . . 2_765 ?
O2 K1 K3 O3 168.9(2) . . . 2_765 ?
O6 K1 K3 O3 -163.2(3) . . . 2_765 ?
O5 K1 K3 O3 -46.9(2) 3_665 . . 2_765 ?
O3 K1 K3 O3 115.8(2) . . . 2_765 ?
K1 K1 K3 O3 40.6(2) 2_765 . . 2_765 ?
O7 K1 K3 O3 122.0(3) . . . 2_765 ?
O4S K1 K3 O3 -96.4(6) 6 . . 2_765 ?
W3 K1 K3 O3 -169.81(19) . . . 2_765 ?
O1S K1 K3 O4 -178.9(4) . . . . ?
O2S K1 K3 O4 82.3(5) . . . . ?
O2 K1 K3 O4 20.7(2) . . . . ?
O6 K1 K3 O4 48.6(4) . . . . ?
O5 K1 K3 O4 164.9(3) 3_665 . . . ?
O3 K1 K3 O4 -32.4(2) . . . . ?
K1 K1 K3 O4 -107.6(2) 2_765 . . . ?
O7 K1 K3 O4 -26.2(4) . . . . ?
O4S K1 K3 O4 115.4(6) 6 . . . ?
W3 K1 K3 O4 42.0(2) . . . . ?
O1S K1 K3 K3 -105.3(5) . . . 2_765 ?
O2S K1 K3 K3 155.9(5) . . . 2_765 ?
O2 K1 K3 K3 94.4(2) . . . 2_765 ?
O6 K1 K3 K3 122.3(3) . . . 2_765 ?
O5 K1 K3 K3 -121.5(2) 3_665 . . 2_765 ?
O3 K1 K3 K3 41.3(2) . . . 2_765 ?
K1 K1 K3 K3 -33.9(2) 2_765 . . 2_765 ?
O7 K1 K3 K3 47.5(4) . . . 2_765 ?
O4S K1 K3 K3 -171.0(6) 6 . . 2_765 ?
W3 K1 K3 K3 115.62(19) . . . 2_765 ?
O1S K1 K3 K1 -71.3(5) . . . 2_765 ?
O2S K1 K3 K1 -170.1(5) . . . 2_765 ?
O2 K1 K3 K1 128.3(2) . . . 2_765 ?
O6 K1 K3 K1 156.2(4) . . . 2_765 ?
O5 K1 K3 K1 -87.5(2) 3_665 . . 2_765 ?
O3 K1 K3 K1 75.20(19) . . . 2_765 ?
O7 K1 K3 K1 81.4(3) . . . 2_765 ?
O4S K1 K3 K1 -137.0(6) 6 . . 2_765 ?
W3 K1 K3 K1 149.6(2) . . . 2_765 ?
O1S K1 K3 W3 -6.2(5) . . . 3_665 ?
O2S K1 K3 W3 -105.0(5) . . . 3_665 ?
O2 K1 K3 W3 -166.59(18) . . . 3_665 ?
O6 K1 K3 W3 -138.7(3) . . . 3_665 ?
O5 K1 K3 W3 -22.41(14) 3_665 . . 3_665 ?
O3 K1 K3 W3 140.31(17) . . . 3_665 ?
K1 K1 K3 W3 65.11(14) 2_765 . . 3_665 ?
O7 K1 K3 W3 146.5(3) . . . 3_665 ?
O4S K1 K3 W3 -71.9(6) 6 . . 3_665 ?
W3 K1 K3 W3 -145.34(13) . . . 3_665 ?
O1S K1 K3 Mn3 -6.2(5) . . . 3_665 ?
O2S K1 K3 Mn3 -105.0(5) . . . 3_665 ?
O2 K1 K3 Mn3 -166.59(18) . . . 3_665 ?
O6 K1 K3 Mn3 -138.7(3) . . . 3_665 ?
O5 K1 K3 Mn3 -22.41(14) 3_665 . . 3_665 ?
O3 K1 K3 Mn3 140.31(17) . . . 3_665 ?
K1 K1 K3 Mn3 65.11(14) 2_765 . . 3_665 ?
O7 K1 K3 Mn3 146.5(3) . . . 3_665 ?
O4S K1 K3 Mn3 -71.9(6) 6 . . 3_665 ?
W3 K1 K3 Mn3 -145.34(13) . . . 3_665 ?
O1S K1 K3 K2 82.9(5) . . . 7_654 ?
O2S K1 K3 K2 -15.9(5) . . . 7_654 ?
O2 K1 K3 K2 -77.50(18) . . . 7_654 ?
O6 K1 K3 K2 -49.6(4) . . . 7_654 ?
O5 K1 K3 K2 66.67(19) 3_665 . . 7_654 ?
O3 K1 K3 K2 -130.60(17) . . . 7_654 ?
K1 K1 K3 K2 154.19(16) 2_765 . . 7_654 ?
O7 K1 K3 K2 -124.4(3) . . . 7_654 ?
O4S K1 K3 K2 17.2(6) 6 . . 7_654 ?
W3 K1 K3 K2 -56.25(17) . . . 7_654 ?
W1 O4 K3 O2S 79.3(6) . . . . ?
W1 O4 K3 O5S 134.0(6) . . . . ?
W1 O4 K3 O10 167.2(4) . . . 8_544 ?
W1 O4 K3 K1 9.5(4) . . . . ?
W1 O4 K3 O3 -65.4(6) . . . 2_765 ?
W1 O4 K3 K3 -70.8(3) . . . 2_765 ?
W1 O4 K3 K1 -38.7(4) . . . 2_765 ?
W1 O4 K3 W3 -11.1(10) . . . 3_665 ?
W1 O4 K3 Mn3 -11.1(10) . . . 3_665 ?
W1 O4 K3 K2 114.8(3) . . . 7_654 ?
O5S K3 O2S K1 128.5(5) . . . . ?
O10 K3 O2S K1 -154.0(3) 8_544 . . . ?
O3 K3 O2S K1 66.9(5) 2_765 . . . ?
O4 K3 O2S K1 -91.1(3) . . . . ?
K3 K3 O2S K1 -40.5(7) 2_765 . . . ?
K1 K3 O2S K1 8.6(4) 2_765 . . . ?
W3 K3 O2S K1 68.5(2) 3_665 . . . ?
Mn3 K3 O2S K1 68.5(2) 3_665 . . . ?
K2 K3 O2S K1 155.1(7) 7_654 . . . ?
O5S K3 O2S K2 -26.6(6) . . . 7_654 ?
O10 K3 O2S K2 50.9(6) 8_544 . . 7_654 ?
K1 K3 O2S K2 -155.1(7) . . . 7_654 ?
O3 K3 O2S K2 -88.2(7) 2_765 . . 7_654 ?
O4 K3 O2S K2 113.8(6) . . . 7_654 ?
K3 K3 O2S K2 164.4(3) 2_765 . . 7_654 ?
K1 K3 O2S K2 -146.5(4) 2_765 . . 7_654 ?
W3 K3 O2S K2 -86.6(6) 3_665 . . 7_654 ?
Mn3 K3 O2S K2 -86.6(6) 3_665 . . 7_654 ?
O1S K1 O2S K3 -131.3(4) . . . . ?
O2 K1 O2S K3 108.0(4) . . . . ?
O6 K1 O2S K3 156.9(4) . . . . ?
O5 K1 O2S K3 -81.2(4) 3_665 . . . ?
O3 K1 O2S K3 66.8(4) . . . . ?
K1 K1 O2S K3 -14.2(7) 2_765 . . . ?
O7 K1 O2S K3 117.9(4) . . . . ?
O4S K1 O2S K3 -140.0(9) 6 . . . ?
W3 K1 O2S K3 138.1(5) . . . . ?
K3 K1 O2S K2 74.7(16) . . . 7_654 ?
O1S K1 O2S K2 -56.6(19) . . . 7_654 ?
O2 K1 O2S K2 -177.3(18) . . . 7_654 ?
O6 K1 O2S K2 -128.4(17) . . . 7_654 ?
O5 K1 O2S K2 -6.5(16) 3_665 . . 7_654 ?
O3 K1 O2S K2 141.5(16) . . . 7_654 ?
K1 K1 O2S K2 60.4(19) 2_765 . . 7_654 ?
O7 K1 O2S K2 -167.4(14) . . . 7_654 ?
O4S K1 O2S K2 -65.4(18) 6 . . 7_654 ?
W3 K1 O2S K2 -147.2(18) . . . 7_654 ?
O4S K2 O4S K1 -166(3) 2_665 . . 6_455 ?
O5S K2 O4S K1 69(3) 7_565 . . 6_455 ?
O5S K2 O4S K1 -119(2) 8_545 . . 6_455 ?
O9 K2 O4S K1 91(3) 2_665 . . 6_455 ?
O9 K2 O4S K1 -17(3) . . . 6_455 ?
O8 K2 O4S K1 37(3) 2_665 . . 6_455 ?
O8 K2 O4S K1 -34(4) . . . 6_455 ?
O2S K2 O4S K1 129(3) 7_565 . . 6_455 ?
O2S K2 O4S K1 -90(3) 8_545 . . 6_455 ?
W2 K2 O4S K1 65(3) 2_665 . . 6_455 ?
Mn2 K2 O4S K1 65(3) 2_665 . . 6_455 ?
O2S K3 O5S K2 27.1(6) . . . 7_654 ?
O10 K3 O5S K2 -61.8(5) 8_544 . . 7_654 ?
K1 K3 O5S K2 81.9(6) . . . 7_654 ?
O3 K3 O5S K2 158.8(6) 2_765 . . 7_654 ?
O4 K3 O5S K2 -31.8(9) . . . 7_654 ?
K3 K3 O5S K2 -165.1(3) 2_765 . . 7_654 ?
K1 K3 O5S K2 139.6(4) 2_765 . . 7_654 ?
W3 K3 O5S K2 135.6(6) 3_665 . . 7_654 ?
Mn3 K3 O5S K2 135.6(6) 3_665 . . 7_654 ?
